data_7029486
loop_
_publ_author_name
'Song, Shuang'
'Li, Xia'
'Zhang, Yi-Hua'
'Huo, Rui'
'Ma, Dou'

_publ_section_title
;
 White light emission by a lanthanide doped Sm(iii) framework constructed
 from 4-sulfobenzoate and 1H-imidazo[4,5-f][1,10]-phenanthroline.
;
_journal_issue 16
_journal_name_full 'Dalton transactions (Cambridge, England : 2003)'
_journal_page_first 5974
_journal_page_last 5977
_journal_paper_doi 10.1039/c3dt53139b
_journal_volume 43
_journal_year 2014
_chemical_formula_sum 'C40 H32 N8 O15 S2 Sm2'
_chemical_formula_weight 1229.56
_chemical_name_systematic
; 
 ? 
;
_space_group_IT_number 2
_symmetry_cell_setting triclinic
_symmetry_space_group_name_Hall '-P 1'
_symmetry_space_group_name_H-M 'P -1'
_atom_sites_solution_hydrogens geom
_atom_sites_solution_primary direct
_atom_sites_solution_secondary difmap
_audit_creation_method SHELXL-97
_cell_angle_alpha 83.6210(10)
_cell_angle_beta 78.0290(10)
_cell_angle_gamma 77.6100(10)
_cell_formula_units_Z 1
_cell_length_a 6.9200(4)
_cell_length_b 10.1694(6)
_cell_length_c 15.2822(9)
_cell_measurement_reflns_used 2376
_cell_measurement_temperature 293(2)
_cell_measurement_theta_max 26.96
_cell_measurement_theta_min 3.30
_cell_volume 1025.05(10)
_computing_cell_refinement 'Bruker SMART'
_computing_data_collection 'Bruker SMART'
_computing_data_reduction 'Bruker SAINT'
_computing_molecular_graphics 'Bruker SHELXTL'
_computing_publication_material 'Bruker SHELXTL'
_computing_structure_refinement 'SHELXL-97 (Sheldrick, 2008)'
_computing_structure_solution 'SHELXS-97 (Sheldrick, 2008)'
_diffrn_ambient_temperature 293(2)
_diffrn_measured_fraction_theta_full 0.987
_diffrn_measured_fraction_theta_max 0.987
_diffrn_measurement_device_type 'CCD area detector'
_diffrn_measurement_method 'phi and omega scans'
_diffrn_radiation_monochromator graphite
_diffrn_radiation_source 'fine-focus sealed tube'
_diffrn_radiation_type MoK\a
_diffrn_radiation_wavelength 0.71073
_diffrn_reflns_av_R_equivalents 0.0224
_diffrn_reflns_av_sigmaI/netI 0.0439
_diffrn_reflns_limit_h_max 7
_diffrn_reflns_limit_h_min -8
_diffrn_reflns_limit_k_max 12
_diffrn_reflns_limit_k_min -12
_diffrn_reflns_limit_l_max 12
_diffrn_reflns_limit_l_min -18
_diffrn_reflns_number 5216
_diffrn_reflns_theta_full 25.25
_diffrn_reflns_theta_max 25.25
_diffrn_reflns_theta_min 2.39
_exptl_absorpt_coefficient_mu 3.023
_exptl_absorpt_correction_T_max 0.9420
_exptl_absorpt_correction_T_min 0.7520
_exptl_absorpt_correction_type multi-scan
_exptl_absorpt_process_details SADABS
_exptl_crystal_colour colorless
_exptl_crystal_density_diffrn 1.992
_exptl_crystal_density_method 'not measured'
_exptl_crystal_description block
_exptl_crystal_F_000 604
_exptl_crystal_size_max 0.15
_exptl_crystal_size_mid 0.11
_exptl_crystal_size_min 0.08
_refine_diff_density_max 0.743
_refine_diff_density_min -0.679
_refine_diff_density_rms 0.118
_refine_ls_extinction_method none
_refine_ls_goodness_of_fit_ref 0.975
_refine_ls_hydrogen_treatment mixed
_refine_ls_matrix_type full
_refine_ls_number_parameters 307
_refine_ls_number_reflns 3668
_refine_ls_number_restraints 0
_refine_ls_restrained_S_all 0.975
_refine_ls_R_factor_all 0.0334
_refine_ls_R_factor_gt 0.0301
_refine_ls_shift/su_max 0.000
_refine_ls_shift/su_mean 0.000
_refine_ls_structure_factor_coef Fsqd
_refine_ls_weighting_details 'calc w=1/[\s^2^(Fo^2^)+(0.0496P)^2^+0.2384P] where P=(Fo^2^+2Fc^2^)/3'
_refine_ls_weighting_scheme calc
_refine_ls_wR_factor_gt 0.0752
_refine_ls_wR_factor_ref 0.0778
_reflns_number_gt 3386
_reflns_number_total 3668
_reflns_threshold_expression >2sigma(I)
_cod_data_source_file c3dt53139b.txt
_cod_data_source_block 130505b_0m
_cod_depositor_comments
;
The following automatic conversions were performed:

'_symmetry_cell_setting' value 'Triclinic' changed to 'triclinic'
according to
/usr/data/users/saulius/crontab/automatic-downloads/current/RSC/lib/dictionaries/cif_core.dic
dictionary named 'cif_core.dic' version 2.4.2 from
2011-04-26.

'_exptl_absorpt_correction_type' value 'Multi-scan'
changed to 'multi-scan' according to
/usr/data/users/saulius/crontab/automatic-downloads/current/RSC/lib/dictionaries/cif_core.dic
dictionary named 'cif_core.dic' version 2.4.2 from 2011-04-26.

Automatic conversion script
Id: cif_fix_values 2281 2013-09-26 08:29:07Z andrius 
;
_cod_original_sg_symbol_H-M P-1
_cod_database_code 7029486

loop_
_symmetry_equiv_pos_as_xyz
'x, y, z'
'-x, -y, -z'

loop_
_atom_site_label
_atom_site_type_symbol
_atom_site_fract_x
_atom_site_fract_y
_atom_site_fract_z
_atom_site_U_iso_or_equiv
_atom_site_adp_type
_atom_site_occupancy
_atom_site_symmetry_multiplicity
_atom_site_calc_flag
_atom_site_refinement_flags
C1 C 0.1853(6) 0.6841(4) -0.1593(3) 0.0203(9) Uani 1 1 d .
C2 C 0.2097(8) 0.5823(5) -0.2157(3) 0.0276(11) Uani 1 1 d .
H2 H 0.1949 0.6029 -0.2751 0.033 Uiso 1 1 calc R
C3 C 0.2565(7) 0.4489(4) -0.1829(3) 0.0250(10) Uani 1 1 d .
H3 H 0.2724 0.3799 -0.2205 0.030 Uiso 1 1 calc R
C4 C 0.2799(7) 0.4175(4) -0.0943(3) 0.0226(10) Uani 1 1 d .
C5 C 0.2518(8) 0.5217(5) -0.0393(3) 0.0318(12) Uani 1 1 d .
H5 H 0.2647 0.5017 0.0203 0.038 Uiso 1 1 calc R
C6 C 0.2048(8) 0.6553(5) -0.0711(3) 0.0308(11) Uani 1 1 d .
H6 H 0.1867 0.7245 -0.0333 0.037 Uiso 1 1 calc R
C7 C 0.3357(7) 0.2724(4) -0.0600(3) 0.0230(10) Uani 1 1 d .
C8 C 0.3805(8) -0.1661(5) 0.3080(3) 0.0292(11) Uani 1 1 d .
H8 H 0.4133 -0.2257 0.2628 0.035 Uiso 1 1 calc R
C9 C 0.3481(9) -0.2190(5) 0.3953(3) 0.0357(12) Uani 1 1 d .
H9 H 0.3607 -0.3117 0.4081 0.043 Uiso 1 1 calc R
C10 C 0.2971(8) -0.1339(5) 0.4630(3) 0.0326(12) Uani 1 1 d .
H10 H 0.2741 -0.1676 0.5226 0.039 Uiso 1 1 calc R
C11 C 0.2801(7) 0.0055(4) 0.4411(3) 0.0220(10) Uani 1 1 d .
C12 C 0.2248(7) 0.1062(5) 0.5044(3) 0.0259(10) Uani 1 1 d .
C13 C 0.1363(9) 0.2213(6) 0.6233(3) 0.0395(13) Uani 1 1 d .
H13 H 0.0999 0.2410 0.6831 0.047 Uiso 1 1 calc R
C14 C 0.2051(7) 0.2408(5) 0.4817(3) 0.0265(10) Uani 1 1 d .
C15 C 0.2394(7) 0.2912(5) 0.3889(3) 0.0243(10) Uani 1 1 d .
C16 C 0.2142(7) 0.4286(5) 0.3607(3) 0.0296(11) Uani 1 1 d .
H16 H 0.1755 0.4939 0.4023 0.036 Uiso 1 1 calc R
C17 C 0.2478(8) 0.4655(5) 0.2701(3) 0.0311(11) Uani 1 1 d .
H17 H 0.2301 0.5561 0.2496 0.037 Uiso 1 1 calc R
C18 C 0.3086(7) 0.3649(5) 0.2098(3) 0.0261(10) Uani 1 1 d .
H18 H 0.3340 0.3910 0.1489 0.031 Uiso 1 1 calc R
C19 C 0.2985(6) 0.1957(4) 0.3238(3) 0.0177(9) Uani 1 1 d .
C20 C 0.3173(6) 0.0518(4) 0.3498(3) 0.0201(9) Uani 1 1 d .
N1 N 0.3681(6) -0.0352(4) 0.2839(3) 0.0230(8) Uani 1 1 d .
N2 N 0.3323(5) 0.2346(3) 0.2341(2) 0.0198(8) Uani 1 1 d .
N3 N 0.1498(7) 0.3151(4) 0.5562(3) 0.0357(10) Uani 1 1 d .
N4 N 0.1799(7) 0.0949(4) 0.5969(3) 0.0342(10) Uani 1 1 d .
H4 H 0.1799 0.0216 0.6309 0.041 Uiso 1 1 calc R
O1 O 0.2594(5) 0.9262(3) -0.1688(2) 0.0319(8) Uani 1 1 d .
O2 O 0.1632(6) 0.8558(3) -0.2965(2) 0.0384(9) Uani 1 1 d .
O3 O -0.0784(5) 0.9065(3) -0.1606(2) 0.0325(8) Uani 1 1 d .
O4 O 0.3762(5) 0.1830(3) -0.1149(2) 0.0314(8) Uani 1 1 d .
O5 O 0.3405(5) 0.2510(3) 0.0229(2) 0.0275(7) Uani 1 1 d .
O6 O 0.3117(5) -0.0487(3) 0.0174(2) 0.0238(7) Uani 1 1 d .
H6A H 0.2949 -0.0560 -0.0356 0.036 Uiso 1 1 d R
O1W O 0.9072(8) 0.2303(5) 0.8542(3) 0.0688(14) Uani 1 1 d .
H1WA H 1.0284 0.2179 0.8629 0.103 Uiso 1 1 d R
H1WB H 0.8586 0.1593 0.8691 0.103 Uiso 1 1 d R
O2W O 0.6922(15) 0.4509(8) 0.4403(5) 0.052(2) Uani 0.50 1 d P
H2WA H 0.7434 0.5210 0.4346 0.079 Uiso 0.50 1 d PR
H2WB H 0.5793 0.4785 0.4747 0.079 Uiso 0.50 1 d PR
S1 S 0.12951(15) 0.85492(10) -0.20046(7) 0.0176(2) Uani 1 1 d .
Sm1 Sm 0.44307(3) 0.05232(2) 0.115243(14) 0.01724(9) Uani 1 1 d .

loop_
_atom_site_aniso_label
_atom_site_aniso_U_11
_atom_site_aniso_U_22
_atom_site_aniso_U_33
_atom_site_aniso_U_23
_atom_site_aniso_U_13
_atom_site_aniso_U_12
C1 0.019(2) 0.016(2) 0.026(2) 0.0005(18) -0.0055(18) -0.0025(18)
C2 0.040(3) 0.020(2) 0.022(2) -0.0001(19) -0.013(2) 0.001(2)
C3 0.037(3) 0.014(2) 0.024(2) -0.0047(18) -0.012(2) 0.002(2)
C4 0.022(2) 0.018(2) 0.025(2) -0.0011(18) -0.0014(18) -0.0025(18)
C5 0.051(3) 0.025(3) 0.018(2) 0.003(2) -0.008(2) -0.004(2)
C6 0.052(3) 0.019(2) 0.020(2) -0.0009(19) -0.007(2) -0.004(2)
C7 0.026(2) 0.016(2) 0.026(3) 0.0051(19) -0.0047(19) -0.0046(19)
C8 0.038(3) 0.018(2) 0.030(3) -0.002(2) -0.003(2) -0.005(2)
C9 0.054(3) 0.016(2) 0.038(3) 0.004(2) -0.011(3) -0.009(2)
C10 0.039(3) 0.028(3) 0.028(3) 0.008(2) -0.005(2) -0.006(2)
C11 0.022(2) 0.018(2) 0.025(2) 0.0041(18) -0.0065(19) -0.0032(18)
C12 0.028(3) 0.029(3) 0.020(2) 0.0010(19) -0.0050(19) -0.003(2)
C13 0.054(4) 0.044(3) 0.018(3) -0.007(2) -0.002(2) -0.007(3)
C14 0.035(3) 0.021(2) 0.021(2) -0.0010(19) -0.004(2) -0.004(2)
C15 0.026(2) 0.022(2) 0.024(2) 0.0020(19) -0.0037(19) -0.0066(19)
C16 0.036(3) 0.020(2) 0.030(3) -0.005(2) -0.001(2) -0.003(2)
C17 0.038(3) 0.017(2) 0.035(3) -0.001(2) -0.002(2) -0.004(2)
C18 0.025(2) 0.023(2) 0.027(3) 0.004(2) -0.002(2) -0.003(2)
C19 0.017(2) 0.016(2) 0.019(2) 0.0007(17) -0.0043(17) -0.0019(17)
C20 0.020(2) 0.017(2) 0.023(2) 0.0031(18) -0.0078(18) -0.0017(18)
N1 0.026(2) 0.0137(19) 0.028(2) 0.0010(16) -0.0055(16) -0.0010(16)
N2 0.024(2) 0.0137(19) 0.0213(19) 0.0006(15) -0.0060(15) -0.0023(15)
N3 0.049(3) 0.032(2) 0.022(2) -0.0016(18) -0.0012(19) -0.004(2)
N4 0.048(3) 0.030(2) 0.021(2) 0.0037(18) -0.0009(19) -0.008(2)
O1 0.0286(18) 0.0216(18) 0.050(2) 0.0015(15) -0.0171(16) -0.0087(14)
O2 0.068(3) 0.0263(19) 0.0170(17) 0.0027(14) -0.0041(17) -0.0064(18)
O3 0.0196(17) 0.0235(18) 0.051(2) 0.0011(16) -0.0031(15) -0.0019(14)
O4 0.047(2) 0.0150(17) 0.0295(19) -0.0009(14) -0.0109(16) 0.0027(15)
O5 0.039(2) 0.0155(16) 0.0244(18) 0.0056(13) -0.0062(14) -0.0001(14)
O6 0.0267(17) 0.0266(17) 0.0195(16) -0.0050(13) -0.0023(13) -0.0081(14)
O1W 0.096(4) 0.052(3) 0.065(3) 0.012(2) -0.020(3) -0.034(3)
O2W 0.099(7) 0.031(4) 0.035(4) 0.001(3) -0.012(4) -0.033(4)
S1 0.0188(5) 0.0136(5) 0.0192(5) 0.0021(4) -0.0047(4) -0.0016(4)
Sm1 0.02036(14) 0.01268(14) 0.01770(14) 0.00026(9) -0.00392(9) -0.00148(9)

loop_
_atom_type_symbol
_atom_type_description
_atom_type_scat_dispersion_real
_atom_type_scat_dispersion_imag
_atom_type_scat_source
C C 0.0033 0.0016 'International Tables Vol C Tables 4.2.6.8 and 6.1.1.4'
H H 0.0000 0.0000 'International Tables Vol C Tables 4.2.6.8 and 6.1.1.4'
N N 0.0061 0.0033 'International Tables Vol C Tables 4.2.6.8 and 6.1.1.4'
O O 0.0106 0.0060 'International Tables Vol C Tables 4.2.6.8 and 6.1.1.4'
S S 0.1246 0.1234 'International Tables Vol C Tables 4.2.6.8 and 6.1.1.4'
Sm Sm -0.1638 3.4418 'International Tables Vol C Tables 4.2.6.8 and 6.1.1.4'

loop_
_geom_angle_atom_site_label_1
_geom_angle_atom_site_label_2
_geom_angle_atom_site_label_3
_geom_angle
_geom_angle_site_symmetry_1
_geom_angle_site_symmetry_3
C6 C1 C2 121.1(4) . .
C6 C1 S1 119.0(3) . .
C2 C1 S1 119.9(3) . .
C1 C2 C3 119.3(4) . .
C1 C2 H2 120.3 . .
C3 C2 H2 120.3 . .
C2 C3 C4 120.6(4) . .
C2 C3 H3 119.7 . .
C4 C3 H3 119.7 . .
C5 C4 C3 118.6(4) . .
C5 C4 C7 121.3(4) . .
C3 C4 C7 120.1(4) . .
C4 C5 C6 121.5(4) . .
C4 C5 H5 119.3 . .
C6 C5 H5 119.3 . .
C1 C6 C5 118.9(4) . .
C1 C6 H6 120.5 . .
C5 C6 H6 120.5 . .
O4 C7 O5 125.2(4) . .
O4 C7 C4 118.2(4) . .
O5 C7 C4 116.6(4) . .
N1 C8 C9 124.3(5) . .
N1 C8 H8 117.9 . .
C9 C8 H8 117.9 . .
C10 C9 C8 119.2(4) . .
C10 C9 H9 120.4 . .
C8 C9 H9 120.4 . .
C9 C10 C11 118.8(5) . .
C9 C10 H10 120.6 . .
C11 C10 H10 120.6 . .
C10 C11 C20 118.6(4) . .
C10 C11 C12 125.0(4) . .
C20 C11 C12 116.4(4) . .
C14 C12 N4 105.2(4) . .
C14 C12 C11 124.0(4) . .
N4 C12 C11 130.8(4) . .
N3 C13 N4 113.9(4) . .
N3 C13 H13 123.1 . .
N4 C13 H13 123.1 . .
C12 C14 N3 111.8(4) . .
C12 C14 C15 120.8(4) . .
N3 C14 C15 127.4(4) . .
C16 C15 C19 118.8(4) . .
C16 C15 C14 123.8(4) . .
C19 C15 C14 117.4(4) . .
C17 C16 C15 118.9(4) . .
C17 C16 H16 120.5 . .
C15 C16 H16 120.5 . .
C16 C17 C18 118.9(4) . .
C16 C17 H17 120.6 . .
C18 C17 H17 120.6 . .
N2 C18 C17 123.8(4) . .
N2 C18 H18 118.1 . .
C17 C18 H18 118.1 . .
N2 C19 C15 121.3(4) . .
N2 C19 C20 117.8(4) . .
C15 C19 C20 120.8(4) . .
N1 C20 C11 121.3(4) . .
N1 C20 C19 118.1(4) . .
C11 C20 C19 120.5(4) . .
C8 N1 C20 117.8(4) . .
C8 N1 Sm1 121.4(3) . .
C20 N1 Sm1 120.8(3) . .
C18 N2 C19 118.3(4) . .
C18 N2 Sm1 121.6(3) . .
C19 N2 Sm1 120.1(3) . .
C13 N3 C14 102.9(4) . .
C13 N4 C12 106.3(4) . .
C13 N4 H4 126.9 . .
C12 N4 H4 126.9 . .
S1 O1 Sm1 155.5(2) . 2_665
S1 O3 Sm1 165.0(2) . 2_565
C7 O4 Sm1 134.3(3) . 2_655
C7 O5 Sm1 133.2(3) . .
Sm1 O6 Sm1 103.19(11) . 2_655
Sm1 O6 H6A 150.1 . .
Sm1 O6 H6A 53.3 2_655 .
H1WA O1W H1WB 111.4 . .
H2WA O2W H2WB 100.2 . .
O2 S1 O3 113.2(2) . .
O2 S1 O1 113.3(2) . .
O3 S1 O1 109.3(2) . .
O2 S1 C1 106.9(2) . .
O3 S1 C1 106.4(2) . .
O1 S1 C1 107.4(2) . .
O6 Sm1 O6 76.81(11) . 2_655
O6 Sm1 O5 82.23(11) . .
O6 Sm1 O5 72.75(11) 2_655 .
O6 Sm1 O1 146.99(11) . 2_665
O6 Sm1 O1 77.27(11) 2_655 2_665
O5 Sm1 O1 108.96(11) . 2_665
O6 Sm1 O3 71.38(11) . 2_565
O6 Sm1 O3 138.99(12) 2_655 2_565
O5 Sm1 O3 77.84(11) . 2_565
O1 Sm1 O3 140.45(12) 2_665 2_565
O6 Sm1 O4 74.45(11) . 2_655
O6 Sm1 O4 76.47(11) 2_655 2_655
O5 Sm1 O4 144.82(11) . 2_655
O1 Sm1 O4 79.90(11) 2_665 2_655
O3 Sm1 O4 117.53(11) 2_565 2_655
O6 Sm1 N1 115.81(11) . .
O6 Sm1 N1 145.48(11) 2_655 .
O5 Sm1 N1 138.11(11) . .
O1 Sm1 N1 77.04(12) 2_665 .
O3 Sm1 N1 73.68(12) 2_565 .
O4 Sm1 N1 76.64(11) 2_655 .
O6 Sm1 N2 140.80(11) . .
O6 Sm1 N2 128.32(11) 2_655 .
O5 Sm1 N2 79.12(11) . .
O1 Sm1 N2 72.13(11) 2_665 .
O3 Sm1 N2 71.14(12) 2_565 .
O4 Sm1 N2 134.72(11) 2_655 .
N1 Sm1 N2 63.01(11) . .
O6 Sm1 Sm1 38.68(7) . 2_655
O6 Sm1 Sm1 38.13(7) 2_655 2_655
O5 Sm1 Sm1 73.98(8) . 2_655
O1 Sm1 Sm1 112.98(9) 2_665 2_655
O3 Sm1 Sm1 106.37(9) 2_565 2_655
O4 Sm1 Sm1 71.33(8) 2_655 2_655
N1 Sm1 Sm1 143.60(8) . 2_655
N2 Sm1 Sm1 152.80(8) . 2_655

loop_
_geom_bond_atom_site_label_1
_geom_bond_atom_site_label_2
_geom_bond_distance
_geom_bond_site_symmetry_2
C1 C6 1.375(7) .
C1 C2 1.382(6) .
C1 S1 1.770(4) .
C2 C3 1.386(6) .
C2 H2 0.9300 .
C3 C4 1.392(6) .
C3 H3 0.9300 .
C4 C5 1.381(6) .
C4 C7 1.506(6) .
C5 C6 1.384(7) .
C5 H5 0.9300 .
C6 H6 0.9300 .
C7 O4 1.254(5) .
C7 O5 1.267(5) .
C8 N1 1.330(6) .
C8 C9 1.374(7) .
C8 H8 0.9300 .
C9 C10 1.363(7) .
C9 H9 0.9300 .
C10 C11 1.405(7) .
C10 H10 0.9300 .
C11 C20 1.412(6) .
C11 C12 1.425(6) .
C12 C14 1.359(7) .
C12 N4 1.380(6) .
C13 N3 1.323(7) .
C13 N4 1.342(7) .
C13 H13 0.9300 .
C14 N3 1.379(6) .
C14 C15 1.442(6) .
C15 C16 1.401(6) .
C15 C19 1.406(6) .
C16 C17 1.378(7) .
C16 H16 0.9300 .
C17 C18 1.391(7) .
C17 H17 0.9300 .
C18 N2 1.320(6) .
C18 H18 0.9300 .
C19 N2 1.371(5) .
C19 C20 1.458(6) .
C20 N1 1.355(6) .
N1 Sm1 2.615(4) .
N2 Sm1 2.624(4) .
N4 H4 0.8600 .
O1 S1 1.452(3) .
O1 Sm1 2.426(3) 2_665
O2 S1 1.437(3) .
O3 S1 1.449(3) .
O3 Sm1 2.431(3) 2_565
O4 Sm1 2.451(3) 2_655
O5 Sm1 2.397(3) .
O6 Sm1 2.329(3) .
O6 Sm1 2.357(3) 2_655
O6 H6A 0.8548 .
O1W H1WA 0.8560 .
O1W H1WB 0.8501 .
O2W H2WA 0.8506 .
O2W H2WB 0.8572 .
Sm1 O6 2.357(3) 2_655
Sm1 O1 2.426(3) 2_665
Sm1 O3 2.431(3) 2_565
Sm1 O4 2.451(3) 2_655
Sm1 Sm1 3.6718(5) 2_655

loop_
_geom_torsion_atom_site_label_1
_geom_torsion_atom_site_label_2
_geom_torsion_atom_site_label_3
_geom_torsion_atom_site_label_4
_geom_torsion
_geom_torsion_site_symmetry_1
_geom_torsion_site_symmetry_4
C6 C1 C2 C3 -0.6(7) . .
S1 C1 C2 C3 179.0(4) . .
C1 C2 C3 C4 -0.3(7) . .
C2 C3 C4 C5 1.2(7) . .
C2 C3 C4 C7 -178.5(4) . .
C3 C4 C5 C6 -1.2(8) . .
C7 C4 C5 C6 178.6(5) . .
C2 C1 C6 C5 0.7(8) . .
S1 C1 C6 C5 -178.9(4) . .
C4 C5 C6 C1 0.2(8) . .
C5 C4 C7 O4 -173.9(5) . .
C3 C4 C7 O4 5.8(7) . .
C5 C4 C7 O5 5.1(7) . .
C3 C4 C7 O5 -175.2(4) . .
N1 C8 C9 C10 0.9(9) . .
C8 C9 C10 C11 -0.2(8) . .
C9 C10 C11 C20 -0.2(7) . .
C9 C10 C11 C12 178.8(5) . .
C10 C11 C12 C14 -178.5(5) . .
C20 C11 C12 C14 0.5(7) . .
C10 C11 C12 N4 1.2(8) . .
C20 C11 C12 N4 -179.8(5) . .
N4 C12 C14 N3 0.1(6) . .
C11 C12 C14 N3 179.8(4) . .
N4 C12 C14 C15 -179.5(4) . .
C11 C12 C14 C15 0.3(8) . .
C12 C14 C15 C16 177.4(5) . .
N3 C14 C15 C16 -2.0(8) . .
C12 C14 C15 C19 -1.6(7) . .
N3 C14 C15 C19 179.0(5) . .
C19 C15 C16 C17 0.1(7) . .
C14 C15 C16 C17 -178.9(5) . .
C15 C16 C17 C18 -1.0(7) . .
C16 C17 C18 N2 1.5(8) . .
C16 C15 C19 N2 0.3(7) . .
C14 C15 C19 N2 179.3(4) . .
C16 C15 C19 C20 -177.0(4) . .
C14 C15 C19 C20 2.0(6) . .
C10 C11 C20 N1 0.1(7) . .
C12 C11 C20 N1 -179.0(4) . .
C10 C11 C20 C19 179.1(4) . .
C12 C11 C20 C19 0.0(6) . .
N2 C19 C20 N1 0.4(6) . .
C15 C19 C20 N1 177.8(4) . .
N2 C19 C20 C11 -178.6(4) . .
C15 C19 C20 C11 -1.3(6) . .
C9 C8 N1 C20 -1.0(7) . .
C9 C8 N1 Sm1 178.3(4) . .
C11 C20 N1 C8 0.5(6) . .
C19 C20 N1 C8 -178.5(4) . .
C11 C20 N1 Sm1 -178.8(3) . .
C19 C20 N1 Sm1 2.2(5) . .
C17 C18 N2 C19 -1.1(7) . .
C17 C18 N2 Sm1 179.2(4) . .
C15 C19 N2 C18 0.2(6) . .
C20 C19 N2 C18 177.6(4) . .
C15 C19 N2 Sm1 179.9(3) . .
C20 C19 N2 Sm1 -2.7(5) . .
N4 C13 N3 C14 0.5(6) . .
C12 C14 N3 C13 -0.3(6) . .
C15 C14 N3 C13 179.2(5) . .
N3 C13 N4 C12 -0.4(7) . .
C14 C12 N4 C13 0.2(6) . .
C11 C12 N4 C13 -179.5(5) . .
O5 C7 O4 Sm1 -18.4(7) . 2_655
C4 C7 O4 Sm1 160.6(3) . 2_655
O4 C7 O5 Sm1 5.3(7) . .
C4 C7 O5 Sm1 -173.7(3) . .
Sm1 O3 S1 O2 55.3(9) 2_565 .
Sm1 O3 S1 O1 -177.5(8) 2_565 .
Sm1 O3 S1 C1 -61.8(9) 2_565 .
Sm1 O1 S1 O2 -93.1(5) 2_665 .
Sm1 O1 S1 O3 139.8(5) 2_665 .
Sm1 O1 S1 C1 24.7(6) 2_665 .
C6 C1 S1 O2 167.1(4) . .
C2 C1 S1 O2 -12.5(4) . .
C6 C1 S1 O3 -71.7(4) . .
C2 C1 S1 O3 108.7(4) . .
C6 C1 S1 O1 45.2(4) . .
C2 C1 S1 O1 -134.4(4) . .
Sm1 O6 Sm1 O6 0.0 2_655 2_655
Sm1 O6 Sm1 O5 74.02(12) 2_655 .
Sm1 O6 Sm1 O1 -39.1(2) 2_655 2_665
Sm1 O6 Sm1 O3 153.74(14) 2_655 2_565
Sm1 O6 Sm1 O4 -79.39(12) 2_655 2_655
Sm1 O6 Sm1 N1 -145.75(11) 2_655 .
Sm1 O6 Sm1 N2 136.07(14) 2_655 .
C7 O5 Sm1 O6 -34.8(4) . .
C7 O5 Sm1 O6 43.8(4) . 2_655
C7 O5 Sm1 O1 113.2(4) . 2_665
C7 O5 Sm1 O3 -107.3(4) . 2_565
C7 O5 Sm1 O4 13.7(5) . 2_655
C7 O5 Sm1 N1 -155.2(4) . .
C7 O5 Sm1 N2 179.9(4) . .
C7 O5 Sm1 Sm1 3.9(4) . 2_655
C8 N1 Sm1 O6 42.2(4) . .
C20 N1 Sm1 O6 -138.5(3) . .
C8 N1 Sm1 O6 -62.6(4) . 2_655
C20 N1 Sm1 O6 116.7(3) . 2_655
C8 N1 Sm1 O5 150.6(3) . .
C20 N1 Sm1 O5 -30.2(4) . .
C8 N1 Sm1 O1 -105.4(4) . 2_665
C20 N1 Sm1 O1 73.9(3) . 2_665
C8 N1 Sm1 O3 101.5(4) . 2_565
C20 N1 Sm1 O3 -79.2(3) . 2_565
C8 N1 Sm1 O4 -22.9(4) . 2_655
C20 N1 Sm1 O4 156.4(3) . 2_655
C8 N1 Sm1 N2 178.3(4) . .
C20 N1 Sm1 N2 -2.5(3) . .
C8 N1 Sm1 Sm1 5.9(5) . 2_655
C20 N1 Sm1 Sm1 -174.8(2) . 2_655
C18 N2 Sm1 O6 -79.2(4) . .
C19 N2 Sm1 O6 101.2(3) . .
C18 N2 Sm1 O6 41.4(4) . 2_655
C19 N2 Sm1 O6 -138.2(3) . 2_655
C18 N2 Sm1 O5 -16.1(3) . .
C19 N2 Sm1 O5 164.2(3) . .
C18 N2 Sm1 O1 98.1(4) . 2_665
C19 N2 Sm1 O1 -81.6(3) . 2_665
C18 N2 Sm1 O3 -96.9(4) . 2_565
C19 N2 Sm1 O3 83.5(3) . 2_565
C18 N2 Sm1 O4 152.7(3) . 2_655
C19 N2 Sm1 O4 -27.0(4) . 2_655
C18 N2 Sm1 N1 -177.7(4) . .
C19 N2 Sm1 N1 2.6(3) . .
C18 N2 Sm1 Sm1 -7.6(5) . 2_655
C19 N2 Sm1 Sm1 172.7(2) . 2_655
